data_7018042
loop_
_publ_author_name
'Cyriac, Anish'
'Jeon, Jong Yeob'
'Varghese, Jobi Kodiyan'
'Park, Ji Hae'
'Choi, Soo Young'
'Chung, Young Keun'
'Lee, Bun Yeoul'

_publ_section_title
;
 Unusual coordination mode of tetradentate Schiff base cobalt(iii)
 complexes.
;
_journal_issue 5
_journal_name_full 'Dalton transactions (Cambridge, England : 2003)'
_journal_page_first 1444
_journal_page_last 1447
_journal_paper_doi 10.1039/c2dt11871h
_journal_volume 41
_journal_year 2012
_chemical_formula_sum 'C24 H28 Co N3 O5'
_chemical_formula_weight 497.42
_chemical_name_systematic
;
?
;
_space_group_IT_number 14
_symmetry_cell_setting monoclinic
_symmetry_space_group_name_Hall '-P 2ybc'
_symmetry_space_group_name_H-M 'P 1 21/c 1'
_atom_sites_solution_hydrogens geom
_atom_sites_solution_primary direct
_atom_sites_solution_secondary difmap
_audit_creation_method SHELXL-97
_cell_angle_alpha 90.00
_cell_angle_beta 95.855(4)
_cell_angle_gamma 90.00
_cell_formula_units_Z 4
_cell_length_a 12.1174(9)
_cell_length_b 10.9880(8)
_cell_length_c 17.4499(11)
_cell_measurement_reflns_used 4345
_cell_measurement_temperature 293(2)
_cell_measurement_theta_max 27.485
_cell_measurement_theta_min 0.998
_cell_volume 2311.3(3)
_computing_cell_refinement 'HKL Scalepack (Otwinowski & Minor 1997)'
_computing_data_collection 'Collect (Bruker AXS BV, 1997-2004)'
_computing_data_reduction 'HKL Denzo and Scalepack (Otwinowski & Minor 1997)'
_computing_molecular_graphics ORTEP32
_computing_publication_material 'WINGX v1.8'
_computing_structure_refinement 'SHELXL-97 (Sheldrick, 2008)'
_computing_structure_solution 'SHELXS-97 (Sheldrick, 2008)'
_diffrn_ambient_temperature 293(2)
_diffrn_detector_area_resol_mean 9
_diffrn_measured_fraction_theta_full 0.982
_diffrn_measured_fraction_theta_max 0.982
_diffrn_measurement_device '95mm CCD camera on \k-goniostat'
_diffrn_measurement_device_type KappaCCD
_diffrn_measurement_method CCD
_diffrn_radiation_monochromator 'horizonally mounted graphite crystal'
_diffrn_radiation_source 'fine-focus sealed tube'
_diffrn_radiation_type MoK\a
_diffrn_radiation_wavelength 0.71073
_diffrn_reflns_av_R_equivalents 0.0762
_diffrn_reflns_av_sigmaI/netI 0.1340
_diffrn_reflns_limit_h_max 15
_diffrn_reflns_limit_h_min -15
_diffrn_reflns_limit_k_max 14
_diffrn_reflns_limit_k_min -13
_diffrn_reflns_limit_l_max 22
_diffrn_reflns_limit_l_min -22
_diffrn_reflns_number 9108
_diffrn_reflns_theta_full 27.59
_diffrn_reflns_theta_max 27.59
_diffrn_reflns_theta_min 3.55
_exptl_absorpt_coefficient_mu 0.783
_exptl_absorpt_correction_T_max 0.9329
_exptl_absorpt_correction_T_min 0.7933
_exptl_absorpt_correction_type empirical
_exptl_absorpt_process_details 'R. H. Blessing, Acta Crystallogr., Sect A 1995, 51, 33-38.'
_exptl_crystal_colour 'Dark brown'
_exptl_crystal_density_diffrn 1.430
_exptl_crystal_density_method 'not measured'
_exptl_crystal_description Prism
_exptl_crystal_F_000 1040
_exptl_crystal_size_max 0.31
_exptl_crystal_size_mid 0.20
_exptl_crystal_size_min 0.09
_refine_diff_density_max 0.277
_refine_diff_density_min -0.331
_refine_diff_density_rms 0.061
_refine_ls_extinction_method none
_refine_ls_goodness_of_fit_ref 0.966
_refine_ls_hydrogen_treatment mixed
_refine_ls_matrix_type full
_refine_ls_number_parameters 302
_refine_ls_number_reflns 5274
_refine_ls_number_restraints 0
_refine_ls_restrained_S_all 0.966
_refine_ls_R_factor_all 0.1566
_refine_ls_R_factor_gt 0.0606
_refine_ls_shift/su_max 0.000
_refine_ls_shift/su_mean 0.000
_refine_ls_structure_factor_coef Fsqd
_refine_ls_weighting_details 'calc w=1/[\s^2^(Fo^2^)+(0.0391P)^2^+0.0000P] where P=(Fo^2^+2Fc^2^)/3'
_refine_ls_weighting_scheme calc
_refine_ls_wR_factor_gt 0.0977
_refine_ls_wR_factor_ref 0.1216
_reflns_number_gt 2523
_reflns_number_total 5274
_reflns_threshold_expression >2\s(I)
_cod_data_source_file c2dt11871h.txt
_cod_data_source_block co06
_cod_depositor_comments
;
The following automatic conversions were performed:

'_symmetry_cell_setting' value 'Monoclinic' changed to 'monoclinic'
according to /home/saulius/struct/CIF-dictionaries/cif_core.dic
dictionary named 'cif_core.dic' version 2.4.1 from
2010-06-29.

'_exptl_absorpt_correction_type' value 'Empirical'
changed to 'empirical' according to
/home/saulius/struct/CIF-dictionaries/cif_core.dic dictionary named
'cif_core.dic' version 2.4.1 from 2010-06-29.

Automatic conversion script
Id: cif_fix_values 1715 2011-07-08 13:25:40Z adriana 
;
_cod_original_sg_symbol_H-M 'P 21/c'
_cod_database_code 7018042

loop_
_symmetry_equiv_pos_as_xyz
'x, y, z'
'-x, y+1/2, -z+1/2'
'-x, -y, -z'
'x, -y-1/2, z-1/2'

loop_
_atom_site_label
_atom_site_type_symbol
_atom_site_fract_x
_atom_site_fract_y
_atom_site_fract_z
_atom_site_U_iso_or_equiv
_atom_site_adp_type
_atom_site_occupancy
_atom_site_symmetry_multiplicity
_atom_site_calc_flag
_atom_site_refinement_flags
Co1 Co 0.72804(4) 0.36988(4) 0.50967(2) 0.04272(18) Uani 1 1 d .
N1 N 0.8144(2) 0.5003(3) 0.47573(15) 0.0432(8) Uani 1 1 d .
N2 N 0.6141(3) 0.4388(3) 0.44191(14) 0.0393(7) Uani 1 1 d .
O1 O 0.7098(2) 0.4560(2) 0.59914(12) 0.0482(7) Uani 1 1 d .
O2 O 0.6420(2) 0.2446(2) 0.54513(12) 0.0480(7) Uani 1 1 d .
C1 C 0.7733(3) 0.5343(3) 0.39638(18) 0.0416(9) Uani 1 1 d .
H1 H 0.7844 0.4646 0.3630 0.050 Uiso 1 1 calc R
C2 C 0.6494(3) 0.5488(3) 0.40071(18) 0.0418(9) Uani 1 1 d .
H2 H 0.6387 0.6195 0.4334 0.050 Uiso 1 1 calc R
C3 C 0.5878(3) 0.5735(3) 0.32225(18) 0.0546(11) Uani 1 1 d .
H3A H 0.5107 0.5917 0.3279 0.066 Uiso 1 1 calc R
H3B H 0.5900 0.5015 0.2902 0.066 Uiso 1 1 calc R
C4 C 0.6401(4) 0.6801(4) 0.2837(2) 0.0619(12) Uani 1 1 d .
H4A H 0.6044 0.6890 0.2317 0.074 Uiso 1 1 calc R
H4B H 0.6270 0.7541 0.3117 0.074 Uiso 1 1 calc R
C5 C 0.7637(4) 0.6647(3) 0.28057(19) 0.0612(12) Uani 1 1 d .
H5A H 0.7933 0.7364 0.2575 0.073 Uiso 1 1 calc R
H5B H 0.7771 0.5952 0.2485 0.073 Uiso 1 1 calc R
C6 C 0.8233(3) 0.6456(3) 0.36141(19) 0.0523(10) Uani 1 1 d .
H6A H 0.9020 0.6333 0.3584 0.063 Uiso 1 1 calc R
H6B H 0.8139 0.7166 0.3931 0.063 Uiso 1 1 calc R
C7 C 0.8761(3) 0.5690(3) 0.52103(19) 0.0479(10) Uani 1 1 d .
H7 H 0.9147 0.6315 0.4997 0.058 Uiso 1 1 calc R
C8 C 0.8887(3) 0.5542(3) 0.6035(2) 0.0468(10) Uani 1 1 d .
C9 C 0.8035(3) 0.4963(3) 0.6385(2) 0.0447(10) Uani 1 1 d .
C10 C 0.8130(3) 0.4867(3) 0.7201(2) 0.0515(10) Uani 1 1 d .
C11 C 0.9067(4) 0.5349(4) 0.7612(2) 0.0561(11) Uani 1 1 d .
H11 H 0.9149 0.5246 0.8144 0.067 Uiso 1 1 calc R
C12 C 0.9892(4) 0.5975(3) 0.7279(2) 0.0562(11) Uani 1 1 d .
C13 C 0.9779(3) 0.6066(3) 0.6493(2) 0.0529(10) Uani 1 1 d .
H13 H 1.0313 0.6491 0.6255 0.063 Uiso 1 1 calc R
C14 C 0.7224(3) 0.4256(4) 0.7587(2) 0.0750(14) Uani 1 1 d .
H14A H 0.7484 0.4088 0.8114 0.113 Uiso 1 1 calc R
H14B H 0.7021 0.3508 0.7326 0.113 Uiso 1 1 calc R
H14C H 0.6590 0.4783 0.7567 0.113 Uiso 1 1 calc R
C15 C 1.0859(4) 0.6547(4) 0.7768(2) 0.0837(15) Uani 1 1 d .
H15A H 1.1467 0.6658 0.7462 0.126 Uiso 1 1 calc R
H15B H 1.1086 0.6024 0.8196 0.126 Uiso 1 1 calc R
H15C H 1.0638 0.7322 0.7955 0.126 Uiso 1 1 calc R
C16 C 0.5183(3) 0.3893(3) 0.42539(18) 0.0418(9) Uani 1 1 d .
H16 H 0.4720 0.4256 0.3861 0.050 Uiso 1 1 calc R
C17 C 0.4755(3) 0.2846(3) 0.46087(19) 0.0409(9) Uani 1 1 d .
C18 C 0.5385(3) 0.2220(3) 0.5220(2) 0.0421(9) Uani 1 1 d .
C19 C 0.4841(3) 0.1300(3) 0.56099(19) 0.0457(9) Uani 1 1 d .
C20 C 0.3775(4) 0.0987(3) 0.5353(2) 0.0512(11) Uani 1 1 d .
H20 H 0.3438 0.0370 0.5611 0.061 Uiso 1 1 calc R
C21 C 0.3154(3) 0.1549(3) 0.4720(2) 0.0489(10) Uani 1 1 d .
C22 C 0.3666(3) 0.2479(3) 0.43706(19) 0.0453(10) Uani 1 1 d .
H22 H 0.3275 0.2883 0.3960 0.054 Uiso 1 1 calc R
C23 C 0.5467(3) 0.0699(3) 0.6300(2) 0.0625(12) Uani 1 1 d .
H23A H 0.5034 0.0041 0.6473 0.094 Uiso 1 1 calc R
H23B H 0.5606 0.1285 0.6707 0.094 Uiso 1 1 calc R
H23C H 0.6160 0.0390 0.6161 0.094 Uiso 1 1 calc R
C24 C 0.1990(3) 0.1114(4) 0.4453(2) 0.0702(12) Uani 1 1 d .
H24A H 0.1656 0.1655 0.4064 0.105 Uiso 1 1 calc R
H24B H 0.1554 0.1104 0.4882 0.105 Uiso 1 1 calc R
H24C H 0.2023 0.0308 0.4244 0.105 Uiso 1 1 calc R
N3 N 0.8589(3) 0.2180(3) 0.4835(2) 0.0592(9) Uani 1 1 d .
O3 O 0.7812(2) 0.2547(2) 0.43343(14) 0.0561(7) Uani 1 1 d .
O4 O 0.8607(2) 0.2745(2) 0.54839(15) 0.0559(7) Uani 1 1 d .
O5 O 0.9245(3) 0.1390(3) 0.47142(19) 0.0925(11) Uani 1 1 d .

loop_
_atom_site_aniso_label
_atom_site_aniso_U_11
_atom_site_aniso_U_22
_atom_site_aniso_U_33
_atom_site_aniso_U_23
_atom_site_aniso_U_13
_atom_site_aniso_U_12
Co1 0.0428(3) 0.0481(3) 0.0372(3) 0.0054(2) 0.0040(2) 0.0016(3)
N1 0.045(2) 0.0450(19) 0.0398(17) 0.0017(15) 0.0037(15) 0.0009(16)
N2 0.038(2) 0.0455(19) 0.0342(16) 0.0039(14) 0.0045(14) 0.0000(16)
O1 0.0458(18) 0.0615(17) 0.0383(13) -0.0012(12) 0.0089(12) 0.0001(13)
O2 0.0446(18) 0.0502(16) 0.0492(14) 0.0139(12) 0.0045(13) -0.0011(13)
C1 0.051(3) 0.042(2) 0.0323(19) 0.0010(17) 0.0083(17) -0.0022(19)
C2 0.046(3) 0.042(2) 0.0371(19) 0.0059(17) 0.0042(18) 0.0018(19)
C3 0.062(3) 0.062(3) 0.039(2) 0.0135(19) -0.002(2) -0.009(2)
C4 0.079(4) 0.061(3) 0.045(2) 0.012(2) 0.002(2) -0.004(2)
C5 0.086(4) 0.056(3) 0.043(2) 0.0097(19) 0.011(2) -0.013(2)
C6 0.057(3) 0.050(3) 0.051(2) 0.000(2) 0.0138(19) -0.006(2)
C7 0.042(3) 0.056(3) 0.047(2) 0.003(2) 0.0063(19) -0.002(2)
C8 0.043(3) 0.052(2) 0.045(2) 0.0034(19) 0.002(2) 0.001(2)
C9 0.049(3) 0.040(2) 0.044(2) -0.0031(18) -0.003(2) 0.011(2)
C10 0.051(3) 0.062(3) 0.042(2) -0.002(2) 0.008(2) 0.013(2)
C11 0.067(3) 0.065(3) 0.035(2) -0.004(2) -0.004(2) 0.019(3)
C12 0.064(3) 0.052(3) 0.051(2) -0.015(2) -0.002(2) 0.007(2)
C13 0.045(3) 0.055(3) 0.057(2) -0.007(2) 0.001(2) 0.000(2)
C14 0.066(4) 0.113(4) 0.047(2) 0.014(2) 0.008(2) 0.009(3)
C15 0.072(4) 0.099(4) 0.075(3) -0.026(3) -0.019(3) -0.005(3)
C16 0.045(3) 0.046(2) 0.0347(19) 0.0014(17) 0.0053(18) 0.003(2)
C17 0.047(3) 0.039(2) 0.0367(19) -0.0024(18) 0.0071(18) -0.001(2)
C18 0.041(3) 0.041(2) 0.045(2) -0.0065(18) 0.0108(19) 0.002(2)
C19 0.058(3) 0.039(2) 0.042(2) -0.0007(19) 0.0115(19) -0.001(2)
C20 0.061(3) 0.046(2) 0.050(2) 0.0034(19) 0.022(2) -0.008(2)
C21 0.048(3) 0.049(3) 0.051(2) -0.012(2) 0.013(2) -0.003(2)
C22 0.049(3) 0.047(2) 0.040(2) -0.0037(18) 0.0056(19) -0.003(2)
C23 0.070(3) 0.059(3) 0.059(2) 0.018(2) 0.012(2) 0.006(2)
C24 0.063(3) 0.071(3) 0.078(3) -0.006(2) 0.012(2) -0.020(2)
N3 0.059(3) 0.054(2) 0.068(3) 0.012(2) 0.024(2) 0.004(2)
O3 0.065(2) 0.0542(17) 0.0499(15) -0.0024(13) 0.0087(14) 0.0025(15)
O4 0.0481(19) 0.0660(19) 0.0534(16) 0.0130(15) 0.0042(13) 0.0065(14)
O5 0.088(3) 0.069(2) 0.126(3) 0.0113(19) 0.039(2) 0.035(2)

loop_
_atom_type_symbol
_atom_type_description
_atom_type_scat_dispersion_real
_atom_type_scat_dispersion_imag
_atom_type_scat_source
C C 0.0033 0.0016 'International Tables Vol C Tables 4.2.6.8 and 6.1.1.4'
H H 0.0000 0.0000 'International Tables Vol C Tables 4.2.6.8 and 6.1.1.4'
Co Co 0.3494 0.9721 'International Tables Vol C Tables 4.2.6.8 and 6.1.1.4'
N N 0.0061 0.0033 'International Tables Vol C Tables 4.2.6.8 and 6.1.1.4'
O O 0.0106 0.0060 'International Tables Vol C Tables 4.2.6.8 and 6.1.1.4'

loop_
_geom_angle_atom_site_label_1
_geom_angle_atom_site_label_2
_geom_angle_atom_site_label_3
_geom_angle
O1 Co1 O2 88.77(10)
O1 Co1 N2 100.39(11)
O2 Co1 N2 96.09(12)
O1 Co1 N1 89.69(11)
O2 Co1 N1 178.42(11)
N2 Co1 N1 83.84(12)
O1 Co1 O4 98.34(11)
O2 Co1 O4 87.60(10)
N2 Co1 O4 160.98(11)
N1 Co1 O4 92.97(11)
O1 Co1 O3 163.71(11)
O2 Co1 O3 88.99(10)
N2 Co1 O3 95.89(11)
N1 Co1 O3 92.59(11)
O4 Co1 O3 65.45(11)
O1 Co1 N3 131.12(12)
O2 Co1 N3 87.27(11)
N2 Co1 N3 128.48(13)
N1 Co1 N3 94.01(12)
O4 Co1 N3 32.83(10)
O3 Co1 N3 32.63(10)
C7 N1 C1 123.6(3)
C7 N1 Co1 123.9(2)
C1 N1 Co1 109.9(2)
C16 N2 C2 122.1(3)
C16 N2 Co1 123.8(2)
C2 N2 Co1 113.7(2)
C9 O1 Co1 115.5(2)
C18 O2 Co1 126.2(2)
N1 C1 C6 118.2(3)
N1 C1 C2 102.7(3)
C6 C1 C2 111.9(3)
N1 C1 H1 107.9
C6 C1 H1 107.9
C2 C1 H1 107.9
N2 C2 C3 116.2(3)
N2 C2 C1 105.8(3)
C3 C2 C1 111.8(3)
N2 C2 H2 107.5
C3 C2 H2 107.5
C1 C2 H2 107.5
C2 C3 C4 110.4(3)
C2 C3 H3A 109.6
C4 C3 H3A 109.6
C2 C3 H3B 109.6
C4 C3 H3B 109.6
H3A C3 H3B 108.1
C5 C4 C3 112.9(3)
C5 C4 H4A 109.0
C3 C4 H4A 109.0
C5 C4 H4B 109.0
C3 C4 H4B 109.0
H4A C4 H4B 107.8
C4 C5 C6 110.9(3)
C4 C5 H5A 109.5
C6 C5 H5A 109.5
C4 C5 H5B 109.5
C6 C5 H5B 109.5
H5A C5 H5B 108.0
C1 C6 C5 108.1(3)
C1 C6 H6A 110.1
C5 C6 H6A 110.1
C1 C6 H6B 110.1
C5 C6 H6B 110.1
H6A C6 H6B 108.4
N1 C7 C8 123.2(3)
N1 C7 H7 118.4
C8 C7 H7 118.4
C13 C8 C9 119.8(3)
C13 C8 C7 121.4(4)
C9 C8 C7 118.6(3)
O1 C9 C8 123.2(3)
O1 C9 C10 117.8(4)
C8 C9 C10 118.8(3)
C11 C10 C9 118.0(4)
C11 C10 C14 122.4(3)
C9 C10 C14 119.6(4)
C10 C11 C12 124.1(3)
C10 C11 H11 118.0
C12 C11 H11 118.0
C13 C12 C11 116.9(4)
C13 C12 C15 121.8(4)
C11 C12 C15 121.3(4)
C12 C13 C8 122.3(4)
C12 C13 H13 118.8
C8 C13 H13 118.8
C10 C14 H14A 109.5
C10 C14 H14B 109.5
H14A C14 H14B 109.5
C10 C14 H14C 109.5
H14A C14 H14C 109.5
H14B C14 H14C 109.5
C12 C15 H15A 109.5
C12 C15 H15B 109.5
H15A C15 H15B 109.5
C12 C15 H15C 109.5
H15A C15 H15C 109.5
H15B C15 H15C 109.5
N2 C16 C17 127.0(3)
N2 C16 H16 116.5
C17 C16 H16 116.5
C22 C17 C18 120.0(3)
C22 C17 C16 118.4(3)
C18 C17 C16 121.5(3)
O2 C18 C19 117.9(3)
O2 C18 C17 124.5(3)
C19 C18 C17 117.6(3)
C20 C19 C18 119.5(3)
C20 C19 C23 122.2(3)
C18 C19 C23 118.3(3)
C19 C20 C21 123.8(3)
C19 C20 H20 118.1
C21 C20 H20 118.1
C22 C21 C20 116.4(4)
C22 C21 C24 123.2(4)
C20 C21 C24 120.4(4)
C21 C22 C17 122.5(3)
C21 C22 H22 118.7
C17 C22 H22 118.7
C19 C23 H23A 109.5
C19 C23 H23B 109.5
H23A C23 H23B 109.5
C19 C23 H23C 109.5
H23A C23 H23C 109.5
H23B C23 H23C 109.5
C21 C24 H24A 109.5
C21 C24 H24B 109.5
H24A C24 H24B 109.5
C21 C24 H24C 109.5
H24A C24 H24C 109.5
H24B C24 H24C 109.5
O5 N3 O3 123.9(4)
O5 N3 O4 123.0(4)
O3 N3 O4 113.1(3)
O5 N3 Co1 178.5(3)
O3 N3 Co1 56.79(18)
O4 N3 Co1 56.33(18)
N3 O3 Co1 90.6(2)
N3 O4 Co1 90.8(2)

loop_
_geom_bond_atom_site_label_1
_geom_bond_atom_site_label_2
_geom_bond_distance
Co1 O1 1.858(2)
Co1 O2 1.870(2)
Co1 N2 1.883(3)
Co1 N1 1.904(3)
Co1 O4 1.980(2)
Co1 O3 1.990(2)
Co1 N3 2.379(4)
N1 C7 1.277(4)
N1 C1 1.471(4)
N2 C16 1.288(4)
N2 C2 1.490(4)
O1 C9 1.341(4)
O2 C18 1.301(4)
C1 C6 1.519(4)
C1 C2 1.520(4)
C1 H1 0.9800
C2 C3 1.516(4)
C2 H2 0.9800
C3 C4 1.521(5)
C3 H3A 0.9700
C3 H3B 0.9700
C4 C5 1.513(5)
C4 H4A 0.9700
C4 H4B 0.9700
C5 C6 1.532(4)
C5 H5A 0.9700
C5 H5B 0.9700
C6 H6A 0.9700
C6 H6B 0.9700
C7 C8 1.441(4)
C7 H7 0.9300
C8 C13 1.401(5)
C8 C9 1.404(5)
C9 C10 1.420(5)
C10 C11 1.385(5)
C10 C14 1.503(5)
C11 C12 1.388(5)
C11 H11 0.9300
C12 C13 1.369(5)
C12 C15 1.513(5)
C13 H13 0.9300
C14 H14A 0.9600
C14 H14B 0.9600
C14 H14C 0.9600
C15 H15A 0.9600
C15 H15B 0.9600
C15 H15C 0.9600
C16 C17 1.429(5)
C16 H16 0.9300
C17 C22 1.402(5)
C17 C18 1.424(5)
C18 C19 1.418(5)
C19 C20 1.368(5)
C19 C23 1.509(4)
C20 C21 1.414(5)
C20 H20 0.9300
C21 C22 1.370(5)
C21 C24 1.517(5)
C22 H22 0.9300
C23 H23A 0.9600
C23 H23B 0.9600
C23 H23C 0.9600
C24 H24A 0.9600
C24 H24B 0.9600
C24 H24C 0.9600
N3 O5 1.210(4)
N3 O3 1.283(4)
N3 O4 1.290(4)
